data_4311030
loop_
_publ_author_name
'Nathan A. Eckert'
'Jeremy M. Smith'
'Rene J. Lachicotte'
'Patrick L. Holland'

_publ_section_title
;
 Low-Coordinate Iron(II) Amido Complexes of \b-Diketiminates: Synthesis,
 Structure, and Reactivity
;
_journal_name_full 'Inorganic Chemistry'
_journal_page_first 3306
_journal_page_last 3321
_journal_paper_doi 10.1021/ic035483x
_journal_volume 43
_journal_year 2004
_chemical_formula_sum 'C59 H91 Fe N4'
_chemical_formula_weight 912.21
_chemical_name_common holne48
_chemical_name_systematic
;
 ?
;
_space_group_IT_number 14
_symmetry_cell_setting monoclinic
_symmetry_space_group_name_Hall '-P 2ybc'
_symmetry_space_group_name_H-M 'P 1 21/c 1'
_atom_sites_solution_hydrogens geom
_atom_sites_solution_primary direct
_atom_sites_solution_secondary difmap
_audit_creation_method SHELXL-97
_cell_angle_alpha 90.00
_cell_angle_beta 100.406(10)
_cell_angle_gamma 90.00
_cell_formula_units_Z 4
_cell_length_a 12.7218(9)
_cell_length_b 19.6354(13)
_cell_length_c 22.6539(16)
_cell_measurement_reflns_used 12805
_cell_measurement_temperature 193(2)
_cell_measurement_theta_max 28.28
_cell_measurement_theta_min 1.63
_cell_volume 5565.8(7)
_computing_cell_refinement 'Bruker SMART'
_computing_data_collection 'Bruker SMART'
_computing_data_reduction 'Bruker SHELXTL'
_computing_molecular_graphics 'Bruker SHELXTL'
_computing_publication_material 'Bruker SHELXTL'
_computing_structure_refinement 'SHELXL-97 (Sheldrick, 1997)'
_computing_structure_solution 'SHELXS-97 (Sheldrick, 1990)'
_diffrn_ambient_temperature 193(2)
_diffrn_measured_fraction_theta_full 0.928
_diffrn_measured_fraction_theta_max 0.928
_diffrn_measurement_device_type 'CCD area detector'
_diffrn_measurement_method 'phi and omega scans'
_diffrn_radiation_monochromator graphite
_diffrn_radiation_source 'fine-focus sealed tube'
_diffrn_radiation_type MoK\a
_diffrn_radiation_wavelength 0.71073
_diffrn_reflns_av_R_equivalents 0.0255
_diffrn_reflns_av_sigmaI/netI 0.0447
_diffrn_reflns_limit_h_max 16
_diffrn_reflns_limit_h_min -14
_diffrn_reflns_limit_k_max 26
_diffrn_reflns_limit_k_min -26
_diffrn_reflns_limit_l_max 30
_diffrn_reflns_limit_l_min -20
_diffrn_reflns_number 32765
_diffrn_reflns_theta_full 28.28
_diffrn_reflns_theta_max 28.28
_diffrn_reflns_theta_min 1.63
_exptl_absorpt_coefficient_mu 0.309
_exptl_absorpt_correction_T_max 0.928
_exptl_absorpt_correction_T_min 0.876
_exptl_absorpt_correction_type empirical
_exptl_absorpt_process_details sadabs
_exptl_crystal_colour Red
_exptl_crystal_density_diffrn 1.089
_exptl_crystal_density_meas ?
_exptl_crystal_density_method 'not measured'
_exptl_crystal_description Cluster
_exptl_crystal_F_000 1996
_exptl_crystal_size_max 0.30
_exptl_crystal_size_mid 0.20
_exptl_crystal_size_min 0.15
_refine_diff_density_max 1.335
_refine_diff_density_min -0.648
_refine_diff_density_rms 0.056
_refine_ls_extinction_method none
_refine_ls_goodness_of_fit_ref 1.094
_refine_ls_hydrogen_treatment mixed
_refine_ls_matrix_type full
_refine_ls_number_parameters 583
_refine_ls_number_reflns 12805
_refine_ls_number_restraints 0
_refine_ls_restrained_S_all 1.094
_refine_ls_R_factor_all 0.0836
_refine_ls_R_factor_gt 0.0560
_refine_ls_shift/su_max 0.012
_refine_ls_shift/su_mean 0.000
_refine_ls_structure_factor_coef Fsqd
_refine_ls_weighting_details 'calc w=1/[\s^2^(Fo^2^)+(0.0843P)^2^+0.6151P] where P=(Fo^2^+2Fc^2^)/3'
_refine_ls_weighting_scheme calc
_refine_ls_wR_factor_gt 0.1472
_refine_ls_wR_factor_ref 0.1578
_reflns_number_gt 9154
_reflns_number_total 12805
_reflns_threshold_expression >2sigma(I)
_cod_data_source_file ic035483xsi20031224_095602_12.cif
_cod_data_source_block L(tBu)Fe(NHdipp)(tBuPyr)
_cod_depositor_comments
;
The following automatic conversions were performed:
'_symmetry_cell_setting' value 'Monoclinic' changed to 'monoclinic'
according to '/home/saulius/struct/CIF-dictionaries/cif_core.dic'
dictionary named 'cif_core.dic' version 2.4.1 from
2010-06-29.

'_exptl_absorpt_correction_type' value 'Empirical' changed to
'empirical' according to
'/home/saulius/struct/CIF-dictionaries/cif_core.dic' dictionary named
'cif_core.dic' version 2.4.1 from 2010-06-29.

Automatic conversion script
Id: cif_fix_enum 1527 2010-12-29 10:47:43Z saulius 

The following automatic conversions were performed:

'_exptl_crystal_density_meas' value 'na' was changed to '?' - the
value is perceived as not measured.

Automatic conversion script
Id: cif_fix_values 3008 2015-01-20 13:52:24Z robertas 
;
_cod_database_code 4311030

loop_
_symmetry_equiv_pos_as_xyz
'x, y, z'
'-x, y+1/2, -z+1/2'
'-x, -y, -z'
'x, -y-1/2, z-1/2'

loop_
_atom_site_label
_atom_site_type_symbol
_atom_site_fract_x
_atom_site_fract_y
_atom_site_fract_z
_atom_site_U_iso_or_equiv
_atom_site_adp_type
_atom_site_occupancy
_atom_site_symmetry_multiplicity
_atom_site_calc_flag
_atom_site_refinement_flags
_atom_site_disorder_assembly
_atom_site_disorder_group
Fe1 Fe 0.34994(2) 0.064134(15) 0.222032(13) 0.02526(10) Uani 1 1 d . . .
N11 N 0.28685(13) 0.02090(9) 0.29006(8) 0.0274(4) Uani 1 1 d . . .
N21 N 0.50079(13) 0.02899(8) 0.25032(8) 0.0250(4) Uani 1 1 d . . .
C11 C 0.28271(18) -0.08358(12) 0.36002(11) 0.0363(5) Uani 1 1 d . . .
C21 C 0.33515(16) -0.03294(11) 0.32039(10) 0.0279(4) Uani 1 1 d . . .
C31 C 0.43994(16) -0.05141(10) 0.31599(10) 0.0284(5) Uani 1 1 d . . .
H31A H 0.4595 -0.0938 0.3327 0.034 Uiso 1 1 calc R . .
C41 C 0.52253(16) -0.01966(10) 0.29161(9) 0.0252(4) Uani 1 1 d . . .
C51 C 0.63546(17) -0.04906(11) 0.31962(10) 0.0316(5) Uani 1 1 d . . .
C61 C 0.3571(2) -0.09603(16) 0.42129(12) 0.0536(7) Uani 1 1 d . . .
H61A H 0.3189 -0.1209 0.4472 0.080 Uiso 1 1 calc R . .
H61B H 0.3800 -0.0531 0.4394 0.080 Uiso 1 1 calc R . .
H61C H 0.4183 -0.1218 0.4152 0.080 Uiso 1 1 calc R . .
C71 C 0.1729(2) -0.06443(14) 0.37436(14) 0.0510(7) Uani 1 1 d . . .
H71A H 0.1232 -0.0575 0.3376 0.077 Uiso 1 1 calc R . .
H71B H 0.1792 -0.0233 0.3977 0.077 Uiso 1 1 calc R . .
H71C H 0.1478 -0.1006 0.3968 0.077 Uiso 1 1 calc R . .
C81 C 0.2686(2) -0.15104(13) 0.32554(14) 0.0518(7) Uani 1 1 d . . .
H81A H 0.2231 -0.1441 0.2873 0.078 Uiso 1 1 calc R . .
H81B H 0.2368 -0.1840 0.3482 0.078 Uiso 1 1 calc R . .
H81C H 0.3371 -0.1672 0.3195 0.078 Uiso 1 1 calc R . .
C91 C 0.6376(2) -0.12547(13) 0.30498(14) 0.0486(7) Uani 1 1 d . . .
H91A H 0.7073 -0.1435 0.3203 0.073 Uiso 1 1 calc R . .
H91B H 0.6214 -0.1317 0.2623 0.073 Uiso 1 1 calc R . .
H91C H 0.5854 -0.1489 0.3232 0.073 Uiso 1 1 calc R . .
C101 C 0.73463(17) -0.01717(13) 0.30063(12) 0.0399(6) Uani 1 1 d . . .
H10A H 0.7979 -0.0383 0.3225 0.060 Uiso 1 1 calc R . .
H10B H 0.7364 0.0308 0.3091 0.060 Uiso 1 1 calc R . .
H10C H 0.7315 -0.0241 0.2584 0.060 Uiso 1 1 calc R . .
C111 C 0.6512(2) -0.04059(16) 0.38814(11) 0.0509(7) Uani 1 1 d . . .
H11A H 0.7208 -0.0570 0.4061 0.076 Uiso 1 1 calc R . .
H11B H 0.5976 -0.0662 0.4033 0.076 Uiso 1 1 calc R . .
H11C H 0.6451 0.0067 0.3978 0.076 Uiso 1 1 calc R . .
C12 C 0.19803(18) 0.05640(11) 0.30809(10) 0.0328(5) Uani 1 1 d . . .
C22 C 0.09312(18) 0.05001(12) 0.27427(12) 0.0370(5) Uani 1 1 d . . .
C32 C 0.0106(2) 0.08599(14) 0.29371(14) 0.0483(7) Uani 1 1 d . . .
H32A H -0.0589 0.0813 0.2727 0.058 Uiso 1 1 calc R . .
C42 C 0.0297(2) 0.12786(16) 0.34280(15) 0.0588(8) Uani 1 1 d . . .
H42A H -0.0266 0.1508 0.3551 0.071 Uiso 1 1 calc R . .
C52 C 0.1327(2) 0.13594(15) 0.37407(13) 0.0544(7) Uani 1 1 d . . .
H52A H 0.1451 0.1654 0.4068 0.065 Uiso 1 1 calc R . .
C62 C 0.2189(2) 0.10081(13) 0.35760(11) 0.0408(6) Uani 1 1 d . . .
C72 C 0.06641(18) 0.00676(12) 0.21850(12) 0.0413(6) Uani 1 1 d . . .
H72A H 0.1324 -0.0152 0.2118 0.050 Uiso 1 1 calc R . .
C82 C -0.0159(2) -0.04934(17) 0.22311(17) 0.0680(9) Uani 1 1 d . . .
H82A H 0.0097 -0.0776 0.2572 0.102 Uiso 1 1 calc R . .
H82B H -0.0264 -0.0765 0.1873 0.102 Uiso 1 1 calc R . .
H82C H -0.0825 -0.0289 0.2277 0.102 Uiso 1 1 calc R . .
C92 C 0.0244(2) 0.05108(15) 0.16375(13) 0.0519(7) Uani 1 1 d . . .
H92A H 0.0762 0.0855 0.1597 0.078 Uiso 1 1 calc R . .
H92B H -0.0413 0.0723 0.1689 0.078 Uiso 1 1 calc R . .
H92C H 0.0121 0.0232 0.1284 0.078 Uiso 1 1 calc R . .
C102 C 0.3306(2) 0.11240(14) 0.39344(12) 0.0480(6) Uani 1 1 d . . .
H10D H 0.3799 0.0821 0.3775 0.058 Uiso 1 1 calc R . .
C112 C 0.3376(3) 0.09619(18) 0.46018(13) 0.0687(9) Uani 1 1 d . . .
H11D H 0.3116 0.0509 0.4645 0.103 Uiso 1 1 calc R . .
H11E H 0.2949 0.1282 0.4776 0.103 Uiso 1 1 calc R . .
H11F H 0.4106 0.0994 0.4803 0.103 Uiso 1 1 calc R . .
C122 C 0.3661(3) 0.18571(17) 0.38621(15) 0.0632(8) Uani 1 1 d . . .
H12A H 0.3630 0.1954 0.3444 0.095 Uiso 1 1 calc R . .
H12B H 0.4380 0.1916 0.4074 0.095 Uiso 1 1 calc R . .
H12C H 0.3195 0.2162 0.4023 0.095 Uiso 1 1 calc R . .
C13 C 0.57934(16) 0.06273(11) 0.22201(10) 0.0286(4) Uani 1 1 d . . .
C23 C 0.61819(17) 0.12742(11) 0.24306(11) 0.0341(5) Uani 1 1 d . . .
C33 C 0.69400(19) 0.15889(13) 0.21442(13) 0.0458(6) Uani 1 1 d . . .
H33A H 0.7218 0.2009 0.2284 0.055 Uiso 1 1 calc R . .
C43 C 0.7285(2) 0.12972(15) 0.16641(14) 0.0519(7) Uani 1 1 d . . .
H43A H 0.7797 0.1514 0.1486 0.062 Uiso 1 1 calc R . .
C53 C 0.6868(2) 0.06795(14) 0.14463(13) 0.0467(6) Uani 1 1 d . . .
H53A H 0.7088 0.0492 0.1112 0.056 Uiso 1 1 calc R . .
C63 C 0.61195(17) 0.03277(12) 0.17157(10) 0.0339(5) Uani 1 1 d . . .
C73 C 0.5830(2) 0.16261(12) 0.29598(12) 0.0418(6) Uani 1 1 d . . .
H73A H 0.5267 0.1349 0.3083 0.050 Uiso 1 1 calc R . .
C83 C 0.5365(2) 0.23335(13) 0.27888(14) 0.0533(7) Uani 1 1 d . . .
H83A H 0.4735 0.2290 0.2486 0.080 Uiso 1 1 calc R . .
H83B H 0.5885 0.2604 0.2637 0.080 Uiso 1 1 calc R . .
H83C H 0.5183 0.2550 0.3137 0.080 Uiso 1 1 calc R . .
C93 C 0.6745(3) 0.16877(18) 0.34967(15) 0.0780(11) Uani 1 1 d . . .
H93A H 0.6987 0.1241 0.3630 0.117 Uiso 1 1 calc R . .
H93B H 0.6498 0.1924 0.3817 0.117 Uiso 1 1 calc R . .
H93C H 0.7324 0.1936 0.3380 0.117 Uiso 1 1 calc R . .
C103 C 0.5708(2) -0.03605(13) 0.14566(11) 0.0389(5) Uani 1 1 d . . .
H10E H 0.5266 -0.0559 0.1725 0.047 Uiso 1 1 calc R . .
C113 C 0.5009(2) -0.02726(16) 0.08372(12) 0.0517(7) Uani 1 1 d . . .
H11G H 0.4433 0.0035 0.0866 0.078 Uiso 1 1 calc R . .
H11H H 0.4723 -0.0706 0.0693 0.078 Uiso 1 1 calc R . .
H11I H 0.5432 -0.0091 0.0564 0.078 Uiso 1 1 calc R . .
C123 C 0.6613(2) -0.08649(16) 0.14067(13) 0.0565(8) Uani 1 1 d . . .
H12D H 0.7074 -0.0908 0.1790 0.085 Uiso 1 1 calc R . .
H12E H 0.7017 -0.0700 0.1117 0.085 Uiso 1 1 calc R . .
H12F H 0.6313 -0.1302 0.1282 0.085 Uiso 1 1 calc R . .
N14 N 0.28413(15) 0.15253(9) 0.20077(9) 0.0339(4) Uani 1 1 d . . .
H14A H 0.2815 0.1731 0.2340 0.041 Uiso 1 1 calc R . .
C14 C 0.23963(17) 0.19670(11) 0.15513(11) 0.0325(5) Uani 1 1 d . . .
C24 C 0.28242(19) 0.20378(11) 0.10180(11) 0.0368(5) Uani 1 1 d . . .
C34 C 0.2350(2) 0.24946(13) 0.05771(12) 0.0476(7) Uani 1 1 d . . .
H34A H 0.2635 0.2534 0.0228 0.057 Uiso 1 1 calc R . .
C44 C 0.1485(2) 0.28873(14) 0.06356(14) 0.0545(7) Uani 1 1 d . . .
H44A H 0.1195 0.3193 0.0337 0.065 Uiso 1 1 calc R . .
C54 C 0.10556(19) 0.28170(12) 0.11498(13) 0.0463(7) Uani 1 1 d . . .
H54A H 0.0462 0.3077 0.1191 0.056 Uiso 1 1 calc R . .
C64 C 0.14776(18) 0.23705(11) 0.16107(12) 0.0363(5) Uani 1 1 d . . .
C74 C 0.3848(2) 0.16850(13) 0.09294(12) 0.0456(6) Uani 1 1 d . . .
H74A H 0.3999 0.1315 0.1223 0.055 Uiso 1 1 calc R . .
C84 C 0.4779(2) 0.21840(17) 0.10386(16) 0.0666(9) Uani 1 1 d . . .
H84A H 0.4884 0.2341 0.1446 0.100 Uiso 1 1 calc R . .
H84B H 0.4623 0.2565 0.0771 0.100 Uiso 1 1 calc R . .
H84C H 0.5415 0.1961 0.0967 0.100 Uiso 1 1 calc R . .
C94 C 0.3780(3) 0.13812(17) 0.02961(14) 0.0751(10) Uani 1 1 d . . .
H94A H 0.3177 0.1080 0.0211 0.113 Uiso 1 1 calc R . .
H94B H 0.4423 0.1132 0.0277 0.113 Uiso 1 1 calc R . .
H94C H 0.3699 0.1742 0.0006 0.113 Uiso 1 1 calc R . .
C104 C 0.10119(18) 0.23364(12) 0.21799(13) 0.0429(6) Uani 1 1 d . . .
H10F H 0.1103 0.1869 0.2333 0.052 Uiso 1 1 calc R . .
C114 C 0.1619(2) 0.28085(14) 0.26634(13) 0.0502(7) Uani 1 1 d . . .
H11J H 0.2367 0.2703 0.2726 0.075 Uiso 1 1 calc R . .
H11K H 0.1357 0.2745 0.3031 0.075 Uiso 1 1 calc R . .
H11L H 0.1512 0.3273 0.2535 0.075 Uiso 1 1 calc R . .
C124 C -0.0183(2) 0.25033(16) 0.20845(18) 0.0679(9) Uani 1 1 d . . .
H12G H -0.0565 0.2211 0.1780 0.102 Uiso 1 1 calc R . .
H12H H -0.0293 0.2970 0.1961 0.102 Uiso 1 1 calc R . .
H12I H -0.0441 0.2434 0.2453 0.102 Uiso 1 1 calc R . .
N15 N 0.28870(14) -0.00558(9) 0.15236(8) 0.0316(4) Uani 1 1 d . . .
C15 C 0.29887(19) -0.07284(12) 0.16307(11) 0.0373(5) Uani 1 1 d . . .
H15A H 0.3433 -0.0872 0.1980 0.045 Uiso 1 1 calc R . .
C25 C 0.2468(2) -0.12133(13) 0.12482(12) 0.0506(7) Uani 1 1 d . . .
H25A H 0.2563 -0.1672 0.1345 0.061 Uiso 1 1 calc R . .
C35 C 0.1795(3) -0.10242(14) 0.07144(13) 0.0591(8) Uani 1 1 d . . .
C45 C 0.1740(2) -0.03308(14) 0.05997(12) 0.0513(7) Uani 1 1 d . . .
H45A H 0.1337 -0.0173 0.0242 0.062 Uiso 1 1 calc R . .
C55 C 0.22713(19) 0.01280(12) 0.10048(11) 0.0385(5) Uani 1 1 d . . .
H55A H 0.2200 0.0590 0.0914 0.046 Uiso 1 1 calc R . .
C65 C 0.1162(4) -0.15533(17) 0.03038(17) 0.0945(15) Uani 1 1 d . . .
C75 C 0.0622(4) -0.2034(2) 0.0664(2) 0.138(2) Uani 1 1 d . . .
H75A H 0.0095 -0.1792 0.0837 0.207 Uiso 1 1 calc R . .
H75B H 0.1143 -0.2229 0.0979 0.207 Uiso 1 1 calc R . .
H75C H 0.0281 -0.2390 0.0409 0.207 Uiso 1 1 calc R . .
C85 C 0.1986(6) -0.1976(3) 0.0025(2) 0.171(3) Uani 1 1 d . . .
H85A H 0.2376 -0.1678 -0.0194 0.257 Uiso 1 1 calc R . .
H85B H 0.1617 -0.2312 -0.0242 0.257 Uiso 1 1 calc R . .
H85C H 0.2475 -0.2197 0.0339 0.257 Uiso 1 1 calc R . .
C95 C 0.0377(7) -0.1233(3) -0.0185(3) 0.268(6) Uani 1 1 d . . .
H95A H -0.0130 -0.0972 -0.0014 0.403 Uiso 1 1 calc R . .
H95B H 0.0009 -0.1582 -0.0439 0.403 Uiso 1 1 calc R . .
H95C H 0.0746 -0.0939 -0.0418 0.403 Uiso 1 1 calc R . .
C1S C 0.9982(4) 0.4638(2) 0.0022(3) 0.1242(18) Uiso 1 1 d . . .
H1SA H 1.0066 0.4500 0.0439 0.149 Uiso 1 1 calc R . .
H1SB H 1.0553 0.4435 -0.0150 0.149 Uiso 1 1 calc R . .
C2S C 0.8959(5) 0.4421(3) -0.0303(3) 0.133(2) Uiso 1 1 d . . .
H2SA H 0.8388 0.4638 -0.0141 0.160 Uiso 1 1 calc R . .
H2SC H 0.8886 0.4543 -0.0723 0.160 Uiso 1 1 calc R . .
C3S C 0.8915(5) 0.3808(4) -0.0249(3) 0.176(3) Uiso 1 1 d . . .
H3SA H 0.8238 0.3646 -0.0459 0.263 Uiso 1 1 calc R . .
H3SB H 0.8993 0.3694 0.0168 0.263 Uiso 1 1 calc R . .
H3SC H 0.9480 0.3600 -0.0414 0.263 Uiso 1 1 calc R . .

loop_
_atom_site_aniso_label
_atom_site_aniso_U_11
_atom_site_aniso_U_22
_atom_site_aniso_U_33
_atom_site_aniso_U_23
_atom_site_aniso_U_13
_atom_site_aniso_U_12
Fe1 0.02396(15) 0.02459(16) 0.02707(17) 0.00290(13) 0.00421(11) 0.00353(12)
N11 0.0246(9) 0.0289(9) 0.0301(10) 0.0020(7) 0.0082(7) 0.0031(7)
N21 0.0236(8) 0.0249(9) 0.0269(9) 0.0004(7) 0.0052(7) -0.0013(7)
C11 0.0342(12) 0.0357(12) 0.0410(14) 0.0096(10) 0.0117(11) -0.0006(9)
C21 0.0280(11) 0.0274(11) 0.0290(11) 0.0006(9) 0.0072(9) -0.0020(8)
C31 0.0292(11) 0.0248(10) 0.0307(11) 0.0050(8) 0.0041(9) 0.0018(8)
C41 0.0252(10) 0.0242(10) 0.0260(11) -0.0024(8) 0.0041(8) 0.0009(8)
C51 0.0251(10) 0.0363(12) 0.0324(12) 0.0063(9) 0.0027(9) 0.0039(9)
C61 0.0532(16) 0.0650(18) 0.0446(16) 0.0227(14) 0.0142(13) 0.0001(14)
C71 0.0428(14) 0.0551(16) 0.0619(18) 0.0221(14) 0.0273(13) 0.0017(12)
C81 0.0487(15) 0.0408(14) 0.070(2) 0.0052(13) 0.0208(14) -0.0122(12)
C91 0.0401(14) 0.0374(14) 0.0693(19) 0.0106(13) 0.0122(13) 0.0122(11)
C101 0.0237(11) 0.0493(15) 0.0451(14) 0.0102(11) 0.0017(10) 0.0053(10)
C111 0.0360(13) 0.078(2) 0.0348(14) 0.0085(13) -0.0045(11) -0.0011(13)
C12 0.0338(12) 0.0319(12) 0.0361(12) 0.0069(10) 0.0155(10) 0.0053(9)
C22 0.0283(12) 0.0346(12) 0.0508(15) 0.0109(11) 0.0140(11) 0.0039(9)
C32 0.0330(13) 0.0516(16) 0.0649(19) 0.0100(14) 0.0214(13) 0.0074(11)
C42 0.0533(17) 0.0617(19) 0.071(2) 0.0051(16) 0.0374(16) 0.0203(14)
C52 0.0652(19) 0.0570(17) 0.0485(17) -0.0026(13) 0.0308(15) 0.0147(14)
C62 0.0443(14) 0.0451(14) 0.0367(14) 0.0014(11) 0.0173(11) 0.0075(11)
C72 0.0246(11) 0.0401(13) 0.0592(17) 0.0027(12) 0.0073(11) -0.0018(9)
C82 0.0518(18) 0.064(2) 0.086(3) 0.0054(18) 0.0075(17) -0.0249(15)
C92 0.0418(15) 0.0565(17) 0.0555(17) 0.0051(14) 0.0038(13) 0.0061(12)
C102 0.0556(16) 0.0538(16) 0.0343(14) -0.0093(12) 0.0070(12) 0.0088(13)
C112 0.091(2) 0.072(2) 0.0403(17) -0.0044(15) 0.0033(17) 0.0030(19)
C122 0.0619(19) 0.071(2) 0.0550(19) -0.0011(16) 0.0065(16) -0.0066(16)
C13 0.0223(10) 0.0303(11) 0.0327(11) 0.0060(9) 0.0039(8) 0.0033(8)
C23 0.0270(11) 0.0312(11) 0.0418(13) 0.0068(10) 0.0001(10) -0.0011(9)
C33 0.0325(12) 0.0393(14) 0.0651(18) 0.0104(13) 0.0072(12) -0.0088(10)
C43 0.0340(13) 0.0529(16) 0.073(2) 0.0207(15) 0.0200(13) -0.0022(12)
C53 0.0382(13) 0.0577(17) 0.0492(16) 0.0141(13) 0.0210(12) 0.0106(12)
C63 0.0287(11) 0.0402(13) 0.0342(12) 0.0092(10) 0.0091(10) 0.0064(9)
C73 0.0475(14) 0.0317(12) 0.0449(15) -0.0029(11) 0.0044(12) -0.0077(10)
C83 0.0594(18) 0.0388(14) 0.0643(19) 0.0003(13) 0.0183(15) 0.0001(12)
C93 0.092(3) 0.066(2) 0.063(2) -0.0202(17) -0.0218(19) 0.0123(18)
C103 0.0450(14) 0.0402(13) 0.0338(13) -0.0013(10) 0.0130(11) 0.0071(11)
C113 0.0525(16) 0.0645(19) 0.0377(15) -0.0051(13) 0.0070(13) 0.0115(14)
C123 0.0637(18) 0.0579(17) 0.0481(17) -0.0035(14) 0.0106(14) 0.0223(14)
N14 0.0408(11) 0.0292(10) 0.0321(10) 0.0018(8) 0.0079(9) 0.0096(8)
C14 0.0329(11) 0.0217(10) 0.0396(13) -0.0011(9) -0.0022(10) -0.0006(8)
C24 0.0468(14) 0.0268(11) 0.0340(13) 0.0011(9) -0.0005(11) 0.0005(10)
C34 0.0597(17) 0.0393(14) 0.0395(14) 0.0073(11) -0.0025(13) -0.0018(12)
C44 0.0538(16) 0.0471(16) 0.0536(18) 0.0152(13) -0.0141(14) 0.0040(13)
C54 0.0318(12) 0.0317(12) 0.0685(19) 0.0038(12) -0.0089(12) 0.0042(10)
C64 0.0289(11) 0.0230(11) 0.0531(15) -0.0012(10) -0.0030(11) -0.0026(8)
C74 0.0660(17) 0.0364(13) 0.0378(14) 0.0059(11) 0.0182(13) 0.0110(12)
C84 0.0531(18) 0.074(2) 0.073(2) 0.0032(18) 0.0122(16) 0.0125(16)
C94 0.129(3) 0.0554(19) 0.0483(18) -0.0010(15) 0.037(2) 0.011(2)
C104 0.0308(12) 0.0260(12) 0.0727(19) 0.0016(12) 0.0112(12) 0.0039(9)
C114 0.0511(16) 0.0432(15) 0.0593(18) -0.0024(13) 0.0179(14) 0.0032(12)
C124 0.0358(15) 0.0550(18) 0.115(3) 0.0027(19) 0.0178(17) 0.0065(13)
N15 0.0294(9) 0.0343(10) 0.0303(10) 0.0017(8) 0.0029(8) 0.0015(8)
C15 0.0396(13) 0.0371(13) 0.0315(12) 0.0049(10) -0.0031(10) 0.0045(10)
C25 0.0729(19) 0.0317(13) 0.0399(15) 0.0021(11) -0.0092(14) 0.0008(12)
C35 0.084(2) 0.0383(15) 0.0432(16) -0.0009(12) -0.0204(15) -0.0048(14)
C45 0.0644(18) 0.0422(15) 0.0381(14) 0.0044(12) -0.0153(13) 0.0022(13)
C55 0.0433(13) 0.0336(12) 0.0364(13) 0.0038(10) 0.0011(11) 0.0018(10)
C65 0.147(4) 0.0450(18) 0.064(2) -0.0016(17) -0.054(2) -0.012(2)
C75 0.158(5) 0.101(4) 0.129(4) -0.004(3) -0.049(4) -0.073(3)
C85 0.307(9) 0.104(4) 0.099(4) -0.055(3) 0.027(5) -0.058(5)
C95 0.402(11) 0.075(3) 0.210(7) 0.023(4) -0.260(8) -0.052(5)

loop_
_atom_type_symbol
_atom_type_description
_atom_type_scat_dispersion_real
_atom_type_scat_dispersion_imag
_atom_type_scat_source
C C 0.0033 0.0016 'International Tables Vol C Tables 4.2.6.8 and 6.1.1.4'
H H 0.0000 0.0000 'International Tables Vol C Tables 4.2.6.8 and 6.1.1.4'
N N 0.0061 0.0033 'International Tables Vol C Tables 4.2.6.8 and 6.1.1.4'
Fe Fe 0.3463 0.8444 'International Tables Vol C Tables 4.2.6.8 and 6.1.1.4'

loop_
_geom_angle_atom_site_label_1
_geom_angle_atom_site_label_2
_geom_angle_atom_site_label_3
_geom_angle
_geom_angle_site_symmetry_1
_geom_angle_site_symmetry_3
_geom_angle_publ_flag
N14 Fe1 N21 136.03(7) . . ?
N14 Fe1 N11 110.25(7) . . ?
N21 Fe1 N11 95.63(7) . . ?
N14 Fe1 N15 107.83(8) . . ?
N21 Fe1 N15 102.35(7) . . ?
N11 Fe1 N15 98.68(7) . . ?
C21 N11 C12 122.77(18) . . ?
C21 N11 Fe1 120.33(13) . . ?
C12 N11 Fe1 116.42(13) . . ?
C41 N21 C13 124.72(17) . . ?
C41 N21 Fe1 122.03(14) . . ?
C13 N21 Fe1 113.24(13) . . ?
C81 C11 C71 107.0(2) . . ?
C81 C11 C61 108.4(2) . . ?
C71 C11 C61 106.3(2) . . ?
C81 C11 C21 106.2(2) . . ?
C71 C11 C21 117.59(19) . . ?
C61 C11 C21 111.02(19) . . ?
N11 C21 C31 121.23(19) . . ?
N11 C21 C11 126.01(18) . . ?
C31 C21 C11 112.65(18) . . ?
C21 C31 C41 134.06(19) . . ?
N21 C41 C31 121.02(18) . . ?
N21 C41 C51 127.32(18) . . ?
C31 C41 C51 111.66(18) . . ?
C101 C51 C91 106.83(19) . . ?
C101 C51 C111 105.9(2) . . ?
C91 C51 C111 108.6(2) . . ?
C101 C51 C41 118.27(18) . . ?
C91 C51 C41 108.77(18) . . ?
C111 C51 C41 108.10(19) . . ?
C62 C12 C22 120.5(2) . . ?
C62 C12 N11 118.6(2) . . ?
C22 C12 N11 120.7(2) . . ?
C32 C22 C12 118.1(2) . . ?
C32 C22 C72 118.6(2) . . ?
C12 C22 C72 123.3(2) . . ?
C42 C32 C22 121.7(3) . . ?
C32 C42 C52 119.9(2) . . ?
C42 C52 C62 121.5(3) . . ?
C52 C62 C12 118.2(2) . . ?
C52 C62 C102 119.0(2) . . ?
C12 C62 C102 122.8(2) . . ?
C22 C72 C92 110.6(2) . . ?
C22 C72 C82 113.5(2) . . ?
C92 C72 C82 108.7(2) . . ?
C62 C102 C122 110.5(2) . . ?
C62 C102 C112 112.2(2) . . ?
C122 C102 C112 109.6(2) . . ?
C63 C13 C23 120.7(2) . . ?
C63 C13 N21 119.79(19) . . ?
C23 C13 N21 119.4(2) . . ?
C33 C23 C13 117.9(2) . . ?
C33 C23 C73 119.4(2) . . ?
C13 C23 C73 122.7(2) . . ?
C43 C33 C23 122.0(2) . . ?
C33 C43 C53 119.6(2) . . ?
C43 C53 C63 121.7(3) . . ?
C53 C63 C13 118.0(2) . . ?
C53 C63 C103 118.8(2) . . ?
C13 C63 C103 123.3(2) . . ?
C23 C73 C93 111.9(2) . . ?
C23 C73 C83 111.6(2) . . ?
C93 C73 C83 109.5(2) . . ?
C63 C103 C113 110.8(2) . . ?
C63 C103 C123 112.8(2) . . ?
C113 C103 C123 108.9(2) . . ?
C14 N14 Fe1 147.01(16) . . ?
N14 C14 C24 121.8(2) . . ?
N14 C14 C64 120.2(2) . . ?
C24 C14 C64 118.0(2) . . ?
C34 C24 C14 119.3(2) . . ?
C34 C24 C74 117.9(2) . . ?
C14 C24 C74 122.5(2) . . ?
C44 C34 C24 122.9(3) . . ?
C34 C44 C54 118.2(2) . . ?
C44 C54 C64 122.5(2) . . ?
C54 C64 C14 119.1(2) . . ?
C54 C64 C104 120.6(2) . . ?
C14 C64 C104 120.3(2) . . ?
C24 C74 C84 110.2(2) . . ?
C24 C74 C94 113.2(2) . . ?
C84 C74 C94 108.2(3) . . ?
C64 C104 C124 113.7(2) . . ?
C64 C104 C114 111.0(2) . . ?
C124 C104 C114 109.3(2) . . ?
C55 N15 C15 116.4(2) . . ?
C55 N15 Fe1 123.75(15) . . ?
C15 N15 Fe1 119.18(15) . . ?
N15 C15 C25 123.2(2) . . ?
C15 C25 C35 120.7(2) . . ?
C45 C35 C25 115.1(2) . . ?
C45 C35 C65 123.5(2) . . ?
C25 C35 C65 121.3(3) . . ?
C55 C45 C35 121.1(2) . . ?
N15 C55 C45 123.3(2) . . ?
C95 C65 C75 111.1(5) . . ?
C95 C65 C35 112.1(3) . . ?
C75 C65 C35 110.0(3) . . ?
C95 C65 C85 109.5(5) . . ?
C75 C65 C85 107.1(4) . . ?
C35 C65 C85 106.9(4) . . ?
C1S C1S C2S 107.3(6) 3_765 . ?
C3S C2S C1S 107.2(6) . . ?

loop_
_geom_bond_atom_site_label_1
_geom_bond_atom_site_label_2
_geom_bond_distance
_geom_bond_site_symmetry_2
_geom_bond_publ_flag
Fe1 N14 1.9494(18) . ?
Fe1 N21 2.0312(17) . ?
Fe1 N11 2.0461(18) . ?
Fe1 N15 2.1278(19) . ?
N11 C21 1.347(3) . ?
N11 C12 1.448(3) . ?
N21 C41 1.331(3) . ?
N21 C13 1.442(3) . ?
C11 C81 1.532(4) . ?
C11 C71 1.537(3) . ?
C11 C61 1.551(4) . ?
C11 C21 1.567(3) . ?
C21 C31 1.402(3) . ?
C31 C41 1.417(3) . ?
C41 C51 1.572(3) . ?
C51 C101 1.538(3) . ?
C51 C91 1.538(3) . ?
C51 C111 1.538(3) . ?
C12 C62 1.408(3) . ?
C12 C22 1.419(3) . ?
C22 C32 1.400(3) . ?
C22 C72 1.509(4) . ?
C32 C42 1.369(4) . ?
C42 C52 1.381(4) . ?
C52 C62 1.402(3) . ?
C62 C102 1.521(4) . ?
C72 C92 1.530(4) . ?
C72 C82 1.537(4) . ?
C102 C122 1.526(4) . ?
C102 C112 1.532(4) . ?
C13 C63 1.413(3) . ?
C13 C23 1.414(3) . ?
C23 C33 1.400(3) . ?
C23 C73 1.520(4) . ?
C33 C43 1.370(4) . ?
C43 C53 1.379(4) . ?
C53 C63 1.402(3) . ?
C63 C103 1.528(3) . ?
C73 C93 1.529(4) . ?
C73 C83 1.532(4) . ?
C103 C113 1.529(3) . ?
C103 C123 1.539(3) . ?
N14 C14 1.389(3) . ?
C14 C24 1.419(3) . ?
C14 C64 1.438(3) . ?
C24 C34 1.396(3) . ?
C24 C74 1.521(3) . ?
C34 C44 1.370(4) . ?
C44 C54 1.380(4) . ?
C54 C64 1.394(3) . ?
C64 C104 1.515(4) . ?
C74 C84 1.522(4) . ?
C74 C94 1.542(4) . ?
C104 C124 1.532(3) . ?
C104 C114 1.533(4) . ?
N15 C55 1.339(3) . ?
N15 C15 1.345(3) . ?
C15 C25 1.374(3) . ?
C25 C35 1.400(4) . ?
C35 C45 1.385(4) . ?
C35 C65 1.524(4) . ?
C45 C55 1.374(3) . ?
C65 C95 1.490(5) . ?
C65 C75 1.494(6) . ?
C65 C85 1.558(8) . ?
C1S C1S 1.427(9) 3_765 ?
C1S C2S 1.439(7) . ?
C2S C3S 1.211(8) . ?

loop_
_geom_torsion_atom_site_label_1
_geom_torsion_atom_site_label_2
_geom_torsion_atom_site_label_3
_geom_torsion_atom_site_label_4
_geom_torsion
_geom_torsion_site_symmetry_1
_geom_torsion_site_symmetry_2
_geom_torsion_site_symmetry_3
_geom_torsion_site_symmetry_4
_geom_torsion_publ_flag
N14 Fe1 N11 C21 -166.07(16) . . . . ?
N21 Fe1 N11 C21 -22.25(17) . . . . ?
N15 Fe1 N11 C21 81.20(17) . . . . ?
N14 Fe1 N11 C12 6.19(17) . . . . ?
N21 Fe1 N11 C12 150.02(15) . . . . ?
N15 Fe1 N11 C12 -106.54(16) . . . . ?
N14 Fe1 N21 C41 140.89(16) . . . . ?
N11 Fe1 N21 C41 13.79(17) . . . . ?
N15 Fe1 N21 C41 -86.39(17) . . . . ?
N14 Fe1 N21 C13 -38.15(19) . . . . ?
N11 Fe1 N21 C13 -165.25(14) . . . . ?
N15 Fe1 N21 C13 94.57(15) . . . . ?
C12 N11 C21 C31 -157.5(2) . . . . ?
Fe1 N11 C21 C31 14.3(3) . . . . ?
C12 N11 C21 C11 26.4(3) . . . . ?
Fe1 N11 C21 C11 -161.81(17) . . . . ?
C81 C11 C21 N11 109.1(2) . . . . ?
C71 C11 C21 N11 -10.6(4) . . . . ?
C61 C11 C21 N11 -133.2(2) . . . . ?
C81 C11 C21 C31 -67.3(2) . . . . ?
C71 C11 C21 C31 173.0(2) . . . . ?
C61 C11 C21 C31 50.4(3) . . . . ?
N11 C21 C31 C41 11.3(4) . . . . ?
C11 C21 C31 C41 -172.2(2) . . . . ?
C13 N21 C41 C31 -178.31(19) . . . . ?
Fe1 N21 C41 C31 2.8(3) . . . . ?
C13 N21 C41 C51 2.0(3) . . . . ?
Fe1 N21 C41 C51 -176.93(16) . . . . ?
C21 C31 C41 N21 -21.4(4) . . . . ?
C21 C31 C41 C51 158.4(2) . . . . ?
N21 C41 C51 C101 3.2(3) . . . . ?
C31 C41 C51 C101 -176.6(2) . . . . ?
N21 C41 C51 C91 -118.8(2) . . . . ?
C31 C41 C51 C91 61.4(2) . . . . ?
N21 C41 C51 C111 123.4(2) . . . . ?
C31 C41 C51 C111 -56.3(2) . . . . ?
C21 N11 C12 C62 75.7(3) . . . . ?
Fe1 N11 C12 C62 -96.4(2) . . . . ?
C21 N11 C12 C22 -108.3(2) . . . . ?
Fe1 N11 C12 C22 79.6(2) . . . . ?
C62 C12 C22 C32 -3.6(3) . . . . ?
N11 C12 C22 C32 -179.5(2) . . . . ?
C62 C12 C22 C72 176.1(2) . . . . ?
N11 C12 C22 C72 0.2(3) . . . . ?
C12 C22 C32 C42 1.8(4) . . . . ?
C72 C22 C32 C42 -177.9(3) . . . . ?
C22 C32 C42 C52 0.7(4) . . . . ?
C32 C42 C52 C62 -1.6(5) . . . . ?
C42 C52 C62 C12 -0.2(4) . . . . ?
C42 C52 C62 C102 179.4(3) . . . . ?
C22 C12 C62 C52 2.8(4) . . . . ?
N11 C12 C62 C52 178.8(2) . . . . ?
C22 C12 C62 C102 -176.8(2) . . . . ?
N11 C12 C62 C102 -0.8(3) . . . . ?
C32 C22 C72 C92 63.1(3) . . . . ?
C12 C22 C72 C92 -116.6(2) . . . . ?
C32 C22 C72 C82 -59.4(3) . . . . ?
C12 C22 C72 C82 120.9(3) . . . . ?
C52 C62 C102 C122 -65.2(3) . . . . ?
C12 C62 C102 C122 114.5(3) . . . . ?
C52 C62 C102 C112 57.5(3) . . . . ?
C12 C62 C102 C112 -122.8(3) . . . . ?
C41 N21 C13 C63 84.6(3) . . . . ?
Fe1 N21 C13 C63 -96.40(19) . . . . ?
C41 N21 C13 C23 -99.1(2) . . . . ?
Fe1 N21 C13 C23 80.0(2) . . . . ?
C63 C13 C23 C33 -3.4(3) . . . . ?
N21 C13 C23 C33 -179.7(2) . . . . ?
C63 C13 C23 C73 178.2(2) . . . . ?
N21 C13 C23 C73 1.8(3) . . . . ?
C13 C23 C33 C43 1.7(4) . . . . ?
C73 C23 C33 C43 -179.8(2) . . . . ?
C23 C33 C43 C53 1.0(4) . . . . ?
C33 C43 C53 C63 -2.1(4) . . . . ?
C43 C53 C63 C13 0.4(4) . . . . ?
C43 C53 C63 C103 -178.9(2) . . . . ?
C23 C13 C63 C53 2.4(3) . . . . ?
N21 C13 C63 C53 178.67(19) . . . . ?
C23 C13 C63 C103 -178.4(2) . . . . ?
N21 C13 C63 C103 -2.1(3) . . . . ?
C33 C23 C73 C93 -65.2(3) . . . . ?
C13 C23 C73 C93 113.2(3) . . . . ?
C33 C23 C73 C83 57.8(3) . . . . ?
C13 C23 C73 C83 -123.8(2) . . . . ?
C53 C63 C103 C113 -68.7(3) . . . . ?
C13 C63 C103 C113 112.1(2) . . . . ?
C53 C63 C103 C123 53.7(3) . . . . ?
C13 C63 C103 C123 -125.5(2) . . . . ?
N21 Fe1 N14 C14 101.9(3) . . . . ?
N11 Fe1 N14 C14 -135.9(3) . . . . ?
N15 Fe1 N14 C14 -29.2(3) . . . . ?
Fe1 N14 C14 C24 -39.2(4) . . . . ?
Fe1 N14 C14 C64 141.0(2) . . . . ?
N14 C14 C24 C34 -179.4(2) . . . . ?
C64 C14 C24 C34 0.5(3) . . . . ?
N14 C14 C24 C74 -5.4(3) . . . . ?
C64 C14 C24 C74 174.5(2) . . . . ?
C14 C24 C34 C44 0.5(4) . . . . ?
C74 C24 C34 C44 -173.8(3) . . . . ?
C24 C34 C44 C54 -1.1(4) . . . . ?
C34 C44 C54 C64 0.9(4) . . . . ?
C44 C54 C64 C14 0.1(4) . . . . ?
C44 C54 C64 C104 177.0(2) . . . . ?
N14 C14 C64 C54 179.1(2) . . . . ?
C24 C14 C64 C54 -0.8(3) . . . . ?
N14 C14 C64 C104 2.2(3) . . . . ?
C24 C14 C64 C104 -177.7(2) . . . . ?
C34 C24 C74 C84 73.5(3) . . . . ?
C14 C24 C74 C84 -100.6(3) . . . . ?
C34 C24 C74 C94 -47.8(3) . . . . ?
C14 C24 C74 C94 138.1(2) . . . . ?
C54 C64 C104 C124 30.1(3) . . . . ?
C14 C64 C104 C124 -153.0(2) . . . . ?
C54 C64 C104 C114 -93.5(3) . . . . ?
C14 C64 C104 C114 83.3(3) . . . . ?
N14 Fe1 N15 C55 7.9(2) . . . . ?
N21 Fe1 N15 C55 -139.69(18) . . . . ?
N11 Fe1 N15 C55 122.55(19) . . . . ?
N14 Fe1 N15 C15 -162.52(17) . . . . ?
N21 Fe1 N15 C15 49.88(18) . . . . ?
N11 Fe1 N15 C15 -47.88(18) . . . . ?
C55 N15 C15 C25 -2.4(4) . . . . ?
Fe1 N15 C15 C25 168.7(2) . . . . ?
N15 C15 C25 C35 0.4(4) . . . . ?
C15 C25 C35 C45 2.5(5) . . . . ?
C15 C25 C35 C65 -176.4(4) . . . . ?
C25 C35 C45 C55 -3.4(5) . . . . ?
C65 C35 C45 C55 175.5(4) . . . . ?
C15 N15 C55 C45 1.5(4) . . . . ?
Fe1 N15 C55 C45 -169.2(2) . . . . ?
C35 C45 C55 N15 1.5(5) . . . . ?
C45 C35 C65 C95 -7.7(7) . . . . ?
C25 C35 C65 C95 171.1(6) . . . . ?
C45 C35 C65 C75 -131.8(4) . . . . ?
C25 C35 C65 C75 47.0(6) . . . . ?
C45 C35 C65 C85 112.2(4) . . . . ?
C25 C35 C65 C85 -69.0(5) . . . . ?
C1S C1S C2S C3S -177.8(7) 3_765 . . . ?
